data_1541203
loop_
_publ_author_name
'Mao, J.-G.'
'Zhuang, H.-H.'
'Huang, J.-S.'

_publ_section_title
;
 Preparation and crystal structure of Pr Nb5 O14
;
_journal_name_full 'Jiegon Huaxue'
_journal_page_first 35
_journal_page_last 39
_journal_volume 15
_journal_year 1996
_chemical_formula_sum 'Nb5 O14 Pr'
_chemical_name_systematic 'Pr (Nb5 O14)'
_space_group_IT_number 59
_symmetry_space_group_name_Hall '-P 2ab 2a'
_symmetry_space_group_name_H-M 'P m m n :2'
_cell_angle_alpha 90
_cell_angle_beta 90
_cell_angle_gamma 90
_cell_formula_units_Z 4
_cell_length_a 7.758
_cell_length_b 20.092
_cell_length_c 6.241
_cell_volume 972.808
_citation_journal_id_ASTM JHUADF
_cod_data_source_file Mao_JHUADF_1996_1746.cif
_cod_data_source_block Nb5O14Pr1
_cod_original_formula_sum 'Nb5 O14 Pr1'
_cod_database_code 1541203

loop_
_symmetry_equiv_pos_as_xyz
x,y,z
-x+1/2,-y+1/2,z
x+1/2,-y,-z
-x,y+1/2,-z
-x,-y,-z
x-1/2,y-1/2,-z
-x-1/2,y,z
x,-y-1/2,z

loop_
_atom_site_label
_atom_site_type_symbol
_atom_site_fract_x
_atom_site_fract_y
_atom_site_fract_z
_atom_site_occupancy
_atom_site_U_iso_or_equiv
O2 O-2 0.986 0.25 0.151 1 0.0
O3 O-2 0.002 -0.1528 0.615 1 0.0
O5 O-2 0.75 0.1347 0.084 1 0.0
O11 O-2 0.75 0.0708 -0.342 1 0.0
O7 O-2 0.25 0.25 0.493 1 0.0
Nb3 Nb+5 0.9988 0.25 0.5024 1 0.0
O1 O-2 0.015 0.0668 -0.076 1 0.0
O6 O-2 0.996 0.1843 -0.238 1 0.0
Nb1 Nb+5 0.0015 -0.07724 0.4111 1 0.0
Pr1 Pr+3 0.75 0.01009 0.0369 1 0.0
O10 O-2 0.969 0.027 0.332 1 0.0
O4 O-2 0.75 0.25 0.496 1 0.0
O8 O-2 0.25 0.1487 0.084 1 0.0
Nb2 Nb+5 0.0012 0.15628 0.0525 1 0.0
O9 O-2 0.75 -0.0757 0.386 1 0.0
